data_4119224
loop_
_publ_author_name
'Christopher J. Whiteoak'
'Nicola Kielland'
'Victor Laserna'
'Eduardo C. Escudero-Ad\'an'
'Eddy Martin'
'Arjan W. Kleij'

_publ_section_title
;
 A Powerful Aluminum Catalyst for the Synthesis of Highly Functional
 Organic Carbonates
;
_journal_name_full 'Journal of the American Chemical Society'
_journal_page_first 1228
_journal_page_last 1231
_journal_paper_doi 10.1021/ja311053h
_journal_volume 135
_journal_year 2013
_chemical_formula_sum 'C25 H20 Al Cl6 N O4'
_chemical_formula_weight 638.10
_chemical_name_systematic
; 
 ? 
;
_space_group_IT_number 61
_symmetry_cell_setting orthorhombic
_symmetry_space_group_name_Hall '-P 2ac 2ab'
_symmetry_space_group_name_H-M 'P b c a'
_atom_sites_solution_hydrogens geom
_atom_sites_solution_primary direct
_atom_sites_solution_secondary difmap
_audit_creation_method SHELXL-97
_cell_angle_alpha 90.00
_cell_angle_beta 90.00
_cell_angle_gamma 90.00
_cell_formula_units_Z 8
_cell_length_a 17.2360(19)
_cell_length_b 15.7823(17)
_cell_length_c 19.047(2)
_cell_measurement_reflns_used 9789
_cell_measurement_temperature 100(2)
_cell_measurement_theta_max 26.01
_cell_measurement_theta_min 2.44
_cell_volume 5181.2(10)
_computing_cell_refinement 'Bruker APEX2 v2011.4-0'
_computing_data_collection 'Bruker APEX2 v2011.4-0'
_computing_data_reduction 'Bruker SAINT V7.60A'
_computing_molecular_graphics 'Bruker SHELXTL'
_computing_publication_material 'Bruker SHELXTL'
_computing_structure_refinement 'SHELXS-97 (Sheldrick, 2008)'
_computing_structure_solution Sir2011
_diffrn_ambient_temperature 100(2)
_diffrn_detector_area_resol_mean 512
_diffrn_detector_type '4K CCD area detector APEX II'
_diffrn_measured_fraction_theta_full 0.996
_diffrn_measured_fraction_theta_max 0.996
_diffrn_measurement_device_type 'APEX DUO Kappa 4-axis goniometer'
_diffrn_measurement_method
;
 Fullsphere data collection, phi and omega scans
;
_diffrn_measurement_specimen_support 'magnetic support whith MicroMount'
_diffrn_radiation_monochromator 'Quazar MX Multilayer Optics'
_diffrn_radiation_type MoK\a
_diffrn_radiation_wavelength 0.71073
_diffrn_reflns_av_R_equivalents 0.0535
_diffrn_reflns_av_sigmaI/netI 0.0211
_diffrn_reflns_limit_h_max 21
_diffrn_reflns_limit_h_min -21
_diffrn_reflns_limit_k_max 19
_diffrn_reflns_limit_k_min -19
_diffrn_reflns_limit_l_max 23
_diffrn_reflns_limit_l_min -23
_diffrn_reflns_number 93683
_diffrn_reflns_theta_full 26.25
_diffrn_reflns_theta_max 26.25
_diffrn_reflns_theta_min 2.05
_diffrn_source 'Micorfocus source E025 IuS'
_diffrn_source_current 0.6
_diffrn_source_power 50
_diffrn_source_size '0.2 mm x 0.2 mm fine focus'
_diffrn_source_type 'Bruker APEX DUO'
_exptl_absorpt_coefficient_mu 0.733
_exptl_absorpt_correction_T_max 0.9643
_exptl_absorpt_correction_T_min 0.8101
_exptl_absorpt_correction_type empirical
_exptl_absorpt_process_details
; 
 SADABS Version 2008/1 Bruker-Nonius
 Blessing, Acta Cryst. (1995) A51 33-38
;
_exptl_crystal_colour colourless
_exptl_crystal_density_diffrn 1.636
_exptl_crystal_description plate
_exptl_crystal_F_000 2592
_exptl_crystal_size_max 0.30
_exptl_crystal_size_mid 0.15
_exptl_crystal_size_min 0.05
_refine_diff_density_max 0.333
_refine_diff_density_min -0.305
_refine_diff_density_rms 0.061
_refine_ls_extinction_method none
_refine_ls_goodness_of_fit_ref 1.074
_refine_ls_hydrogen_treatment noref
_refine_ls_matrix_type full
_refine_ls_number_parameters 364
_refine_ls_number_reflns 5209
_refine_ls_number_restraints 86
_refine_ls_restrained_S_all 1.073
_refine_ls_R_factor_all 0.0404
_refine_ls_R_factor_gt 0.0287
_refine_ls_shift/su_max 0.001
_refine_ls_shift/su_mean 0.000
_refine_ls_structure_factor_coef Fsqd
_refine_ls_weighting_details 'calc w=1/[\s^2^(Fo^2^)+(0.0258P)^2^+6.2301P] where P=(Fo^2^+2Fc^2^)/3'
_refine_ls_weighting_scheme calc
_refine_ls_wR_factor_gt 0.0663
_refine_ls_wR_factor_ref 0.0728
_reflns_number_gt 4376
_reflns_number_total 5209
_reflns_threshold_expression >2sigma(I)
_cod_data_source_file ja311053h_si_003.cif
_cod_data_source_block mo_cw261_pbca
_cod_database_code 4119224

loop_
_symmetry_equiv_pos_as_xyz
'x, y, z'
'-x+1/2, -y, z+1/2'
'-x, y+1/2, -z+1/2'
'x+1/2, -y+1/2, -z'
'-x, -y, -z'
'x-1/2, y, -z-1/2'
'x, -y-1/2, z-1/2'
'-x-1/2, y-1/2, z'

loop_
_atom_site_label
_atom_site_type_symbol
_atom_site_fract_x
_atom_site_fract_y
_atom_site_fract_z
_atom_site_U_iso_or_equiv
_atom_site_adp_type
_atom_site_occupancy
_atom_site_symmetry_multiplicity
_atom_site_calc_flag
_atom_site_refinement_flags
_atom_site_disorder_assembly
_atom_site_disorder_group
Al1 Al 0.11787(3) 0.66668(4) 0.08316(3) 0.01300(13) Uani 1 1 d D A .
N1 N 0.09038(9) 0.75714(10) 0.00839(8) 0.0122(3) Uani 1 1 d . . .
O1 O 0.20795(8) 0.64776(9) 0.04253(7) 0.0169(3) Uani 1 1 d . . .
O2 O 0.03616(8) 0.60577(9) 0.06189(7) 0.0162(3) Uani 1 1 d . . .
O3 O 0.10739(8) 0.74139(9) 0.15174(7) 0.0158(3) Uani 1 1 d . . .
Cl1 Cl 0.33421(3) 0.53992(3) -0.00880(3) 0.02525(13) Uani 1 1 d . . .
Cl2 Cl 0.37492(3) 0.78616(4) -0.19974(3) 0.02610(13) Uani 1 1 d . . .
Cl3 Cl -0.10384(3) 0.50623(3) 0.09503(3) 0.02017(12) Uani 1 1 d . . .
Cl4 Cl -0.21551(3) 0.64464(4) -0.14191(3) 0.02531(13) Uani 1 1 d . . .
Cl5 Cl 0.15644(3) 0.82396(3) 0.28183(3) 0.02154(12) Uani 1 1 d . . .
Cl6 Cl 0.04728(3) 1.10708(3) 0.15843(3) 0.02260(12) Uani 1 1 d . . .
C1 C 0.15932(11) 0.80973(12) -0.01003(11) 0.0148(4) Uani 1 1 d . . .
H1A H 0.1790 0.8377 0.0330 0.018 Uiso 1 1 calc R . .
H1B H 0.1433 0.8546 -0.0433 0.018 Uiso 1 1 calc R . .
C2 C 0.22380(11) 0.75866(13) -0.04248(10) 0.0150(4) Uani 1 1 d . . .
C3 C 0.24413(11) 0.68026(13) -0.01284(10) 0.0153(4) Uani 1 1 d . . .
C4 C 0.30527(11) 0.63637(13) -0.04447(11) 0.0171(4) Uani 1 1 d . . .
C5 C 0.34496(11) 0.66684(13) -0.10206(11) 0.0178(4) Uani 1 1 d . . .
H5 H 0.3856 0.6349 -0.1229 0.021 Uiso 1 1 calc R . .
C6 C 0.32400(11) 0.74512(14) -0.12872(11) 0.0175(4) Uani 1 1 d . . .
C7 C 0.26382(11) 0.79073(13) -0.09965(10) 0.0168(4) Uani 1 1 d . . .
H7 H 0.2498 0.8441 -0.1188 0.020 Uiso 1 1 calc R . .
C8 C 0.06259(11) 0.71321(13) -0.05610(10) 0.0143(4) Uani 1 1 d . . .
H8A H 0.1026 0.6725 -0.0718 0.017 Uiso 1 1 calc R . .
H8B H 0.0553 0.7555 -0.0939 0.017 Uiso 1 1 calc R . .
C9 C -0.01218(11) 0.66687(12) -0.04439(10) 0.0146(4) Uani 1 1 d . . .
C10 C -0.02016(11) 0.61451(12) 0.01483(10) 0.0144(4) Uani 1 1 d . . .
C11 C -0.09030(11) 0.57095(13) 0.02258(10) 0.0160(4) Uani 1 1 d . . .
C12 C -0.14988(11) 0.57775(13) -0.02576(11) 0.0181(4) Uani 1 1 d . . .
H12 H -0.1965 0.5463 -0.0201 0.022 Uiso 1 1 calc R . .
C13 C -0.14016(11) 0.63110(13) -0.08227(11) 0.0176(4) Uani 1 1 d . . .
C14 C -0.07218(12) 0.67542(13) -0.09229(11) 0.0166(4) Uani 1 1 d . . .
H14 H -0.0665 0.7116 -0.1318 0.020 Uiso 1 1 calc R . .
C15 C 0.02793(11) 0.81388(13) 0.03513(10) 0.0144(4) Uani 1 1 d . . .
H15A H -0.0177 0.7792 0.0480 0.017 Uiso 1 1 calc R . .
H15B H 0.0120 0.8531 -0.0028 0.017 Uiso 1 1 calc R . .
C16 C 0.05287(11) 0.86453(13) 0.09766(10) 0.0134(4) Uani 1 1 d . . .
C17 C 0.09020(11) 0.82339(13) 0.15370(10) 0.0142(4) Uani 1 1 d . . .
C18 C 0.10952(11) 0.87276(13) 0.21207(10) 0.0153(4) Uani 1 1 d . . .
C19 C 0.09563(11) 0.95887(13) 0.21514(10) 0.0165(4) Uani 1 1 d . . .
H19 H 0.1097 0.9907 0.2555 0.020 Uiso 1 1 calc R . .
C20 C 0.06083(11) 0.99772(13) 0.15834(11) 0.0165(4) Uani 1 1 d . . .
C21 C 0.03876(11) 0.95122(13) 0.10029(10) 0.0148(4) Uani 1 1 d . . .
H21 H 0.0138 0.9785 0.0620 0.018 Uiso 1 1 calc R . .
O4 O 0.14694(8) 0.58329(9) 0.15181(7) 0.0174(3) Uani 1 1 d DU . .
C22 C 0.22548(18) 0.5852(4) 0.18269(18) 0.0209(9) Uani 0.85 1 d PU A 1
H22A H 0.2438 0.6442 0.1881 0.025 Uiso 0.85 1 calc PR A 1
H22B H 0.2627 0.5540 0.1526 0.025 Uiso 0.85 1 calc PR A 1
C23 C 0.21774(17) 0.54277(19) 0.25326(15) 0.0222(6) Uani 0.85 1 d PU A 1
H23A H 0.2552 0.5664 0.2874 0.027 Uiso 0.85 1 calc PR A 1
H23B H 0.2258 0.4808 0.2495 0.027 Uiso 0.85 1 calc PR A 1
C24 C 0.13470(16) 0.56325(19) 0.27425(13) 0.0259(6) Uani 0.85 1 d PU A 1
H24A H 0.1149 0.5222 0.3092 0.031 Uiso 0.85 1 calc PR A 1
H24B H 0.1306 0.6212 0.2937 0.031 Uiso 0.85 1 calc PR A 1
C25 C 0.09147(18) 0.5557(2) 0.20535(13) 0.0212(7) Uani 0.85 1 d PU A 1
H25A H 0.0752 0.4964 0.1970 0.025 Uiso 0.85 1 calc PR A 1
H25B H 0.0449 0.5924 0.2053 0.025 Uiso 0.85 1 calc PR A 1
C22' C 0.2181(9) 0.595(2) 0.1913(9) 0.019(2) Uani 0.15 1 d PDU A 2
H22C H 0.2338 0.6557 0.1928 0.023 Uiso 0.15 1 calc PR A 2
H22D H 0.2612 0.5608 0.1724 0.023 Uiso 0.15 1 calc PR A 2
C23' C 0.1913(9) 0.5639(10) 0.2625(9) 0.020(2) Uani 0.15 1 d PDU A 2
H23C H 0.2349 0.5353 0.2867 0.024 Uiso 0.15 1 calc PR A 2
H23D H 0.1749 0.6126 0.2917 0.024 Uiso 0.15 1 calc PR A 2
C24' C 0.1244(7) 0.5026(9) 0.2546(7) 0.0205(17) Uani 0.15 1 d PDU A 2
H24C H 0.0896 0.5037 0.2960 0.025 Uiso 0.15 1 calc PR A 2
H24D H 0.1426 0.4439 0.2465 0.025 Uiso 0.15 1 calc PR A 2
C25' C 0.0857(8) 0.5394(14) 0.1901(8) 0.0212(7) Uani 0.15 1 d PDU A 2
H25C H 0.0628 0.4939 0.1609 0.025 Uiso 0.15 1 calc PR A 2
H25D H 0.0441 0.5795 0.2037 0.025 Uiso 0.15 1 calc PR A 2

loop_
_atom_site_aniso_label
_atom_site_aniso_U_11
_atom_site_aniso_U_22
_atom_site_aniso_U_33
_atom_site_aniso_U_23
_atom_site_aniso_U_13
_atom_site_aniso_U_12
Al1 0.0104(3) 0.0128(3) 0.0158(3) 0.0013(2) 0.0003(2) 0.0002(2)
N1 0.0094(7) 0.0123(8) 0.0148(8) -0.0018(7) 0.0003(6) -0.0004(6)
O1 0.0139(7) 0.0178(7) 0.0190(7) 0.0040(6) 0.0032(6) 0.0024(6)
O2 0.0129(7) 0.0162(7) 0.0196(7) 0.0030(6) -0.0018(5) -0.0019(6)
O3 0.0169(7) 0.0142(7) 0.0163(7) 0.0013(6) -0.0008(5) 0.0023(6)
Cl1 0.0154(2) 0.0213(3) 0.0390(3) 0.0084(2) 0.0055(2) 0.0059(2)
Cl2 0.0237(3) 0.0294(3) 0.0252(3) 0.0036(2) 0.0110(2) -0.0006(2)
Cl3 0.0200(2) 0.0179(3) 0.0226(3) 0.0014(2) 0.0046(2) -0.0038(2)
Cl4 0.0144(2) 0.0347(3) 0.0268(3) -0.0027(2) -0.0067(2) -0.0009(2)
Cl5 0.0256(3) 0.0245(3) 0.0144(2) 0.0012(2) -0.0030(2) 0.0025(2)
Cl6 0.0290(3) 0.0137(2) 0.0251(3) -0.0032(2) -0.0036(2) 0.0005(2)
C1 0.0127(9) 0.0127(10) 0.0192(10) 0.0018(8) 0.0009(8) -0.0009(8)
C2 0.0114(9) 0.0163(10) 0.0172(10) -0.0014(8) -0.0016(7) -0.0015(8)
C3 0.0109(9) 0.0175(10) 0.0175(9) 0.0007(8) -0.0012(8) -0.0022(8)
C4 0.0118(9) 0.0164(10) 0.0231(10) 0.0021(9) -0.0029(8) -0.0004(8)
C5 0.0107(9) 0.0203(11) 0.0225(10) -0.0047(9) 0.0013(8) -0.0011(8)
C6 0.0148(10) 0.0208(11) 0.0170(10) -0.0007(8) 0.0017(8) -0.0045(8)
C7 0.0151(10) 0.0166(11) 0.0187(10) 0.0016(8) -0.0008(8) -0.0009(8)
C8 0.0132(9) 0.0144(10) 0.0154(10) -0.0011(8) 0.0003(7) -0.0005(8)
C9 0.0139(9) 0.0124(10) 0.0177(10) -0.0034(8) 0.0010(8) 0.0001(8)
C10 0.0127(9) 0.0118(10) 0.0188(10) -0.0029(8) 0.0006(8) 0.0010(7)
C11 0.0164(10) 0.0135(10) 0.0180(10) -0.0012(8) 0.0045(8) 0.0001(8)
C12 0.0108(9) 0.0182(11) 0.0252(11) -0.0060(9) 0.0026(8) -0.0025(8)
C13 0.0114(9) 0.0201(11) 0.0214(10) -0.0053(8) -0.0035(8) 0.0020(8)
C14 0.0175(10) 0.0155(10) 0.0169(10) -0.0017(8) 0.0010(8) 0.0015(8)
C15 0.0101(9) 0.0143(10) 0.0188(10) -0.0012(8) -0.0006(7) 0.0018(8)
C16 0.0088(9) 0.0153(10) 0.0161(9) -0.0004(8) 0.0011(7) -0.0007(7)
C17 0.0096(9) 0.0170(10) 0.0160(10) 0.0017(8) 0.0029(7) -0.0006(8)
C18 0.0116(9) 0.0204(11) 0.0139(9) 0.0025(8) 0.0016(7) -0.0007(8)
C19 0.0149(10) 0.0204(11) 0.0143(10) -0.0033(8) 0.0010(8) -0.0026(8)
C20 0.0138(9) 0.0142(10) 0.0215(10) -0.0010(8) 0.0037(8) 0.0000(8)
C21 0.0102(9) 0.0169(10) 0.0171(10) 0.0004(8) 0.0008(7) -0.0006(8)
O4 0.0131(7) 0.0191(7) 0.0199(7) 0.0044(6) 0.0000(5) 0.0013(6)
C22 0.0145(12) 0.025(2) 0.0236(14) 0.0009(14) -0.0048(11) 0.0035(13)
C23 0.0202(13) 0.0271(15) 0.0194(13) -0.0009(11) -0.0024(11) 0.0063(11)
C24 0.0250(14) 0.0337(15) 0.0190(12) 0.0038(11) 0.0004(10) 0.0054(12)
C25 0.0181(10) 0.0270(16) 0.0184(13) 0.0053(12) 0.0031(9) 0.0015(10)
C22' 0.015(3) 0.023(4) 0.019(4) 0.001(4) -0.001(3) 0.007(3)
C23' 0.018(4) 0.027(4) 0.017(3) 0.000(4) 0.000(3) 0.011(4)
C24' 0.017(3) 0.028(4) 0.017(3) 0.002(3) 0.005(3) 0.008(3)
C25' 0.0181(10) 0.0270(16) 0.0184(13) 0.0053(12) 0.0031(9) 0.0015(10)

loop_
_atom_type_symbol
_atom_type_description
_atom_type_scat_dispersion_real
_atom_type_scat_dispersion_imag
_atom_type_scat_source
C C 0.0033 0.0016 'International Tables Vol C Tables 4.2.6.8 and 6.1.1.4'
H H 0.0000 0.0000 'International Tables Vol C Tables 4.2.6.8 and 6.1.1.4'
N N 0.0061 0.0033 'International Tables Vol C Tables 4.2.6.8 and 6.1.1.4'
O O 0.0106 0.0060 'International Tables Vol C Tables 4.2.6.8 and 6.1.1.4'
Al Al 0.0645 0.0514 'International Tables Vol C Tables 4.2.6.8 and 6.1.1.4'
Cl Cl 0.1484 0.1585 'International Tables Vol C Tables 4.2.6.8 and 6.1.1.4'

loop_
_geom_angle_atom_site_label_1
_geom_angle_atom_site_label_2
_geom_angle_atom_site_label_3
_geom_angle
O2 Al1 O1 120.94(7)
O2 Al1 O3 117.02(7)
O1 Al1 O3 121.86(7)
O2 Al1 O4 89.50(7)
O1 Al1 O4 87.31(7)
O3 Al1 O4 88.89(7)
O2 Al1 N1 92.02(7)
O1 Al1 N1 90.94(7)
O3 Al1 N1 91.43(7)
O4 Al1 N1 178.11(7)
C8 N1 C15 109.23(14)
C8 N1 C1 108.73(15)
C15 N1 C1 108.75(15)
C8 N1 Al1 108.65(12)
C15 N1 Al1 110.16(12)
C1 N1 Al1 111.29(12)
C3 O1 Al1 134.24(13)
C10 O2 Al1 133.33(13)
C17 O3 Al1 133.87(13)
N1 C1 C2 112.76(16)
C7 C2 C3 120.92(18)
C7 C2 C1 119.66(18)
C3 C2 C1 119.39(18)
O1 C3 C4 120.32(18)
O1 C3 C2 122.84(18)
C4 C3 C2 116.84(18)
C5 C4 C3 122.95(19)
C5 C4 Cl1 118.25(16)
C3 C4 Cl1 118.78(16)
C4 C5 C6 118.28(19)
C7 C6 C5 121.01(19)
C7 C6 Cl2 119.87(16)
C5 C6 Cl2 119.13(16)
C6 C7 C2 119.99(19)
N1 C8 C9 112.40(16)
C14 C9 C10 120.85(18)
C14 C9 C8 119.77(18)
C10 C9 C8 119.38(17)
O2 C10 C11 120.62(18)
O2 C10 C9 122.09(17)
C11 C10 C9 117.29(18)
C12 C11 C10 122.22(19)
C12 C11 Cl3 118.42(16)
C10 C11 Cl3 119.36(16)
C13 C12 C11 118.52(18)
C12 C13 C14 121.47(19)
C12 C13 Cl4 119.67(16)
C14 C13 Cl4 118.85(16)
C13 C14 C9 119.61(19)
N1 C15 C16 112.67(15)
C21 C16 C17 120.49(18)
C21 C16 C15 120.25(18)
C17 C16 C15 119.26(18)
O3 C17 C18 120.82(18)
O3 C17 C16 122.07(18)
C18 C17 C16 117.10(18)
C19 C18 C17 122.74(18)
C19 C18 Cl5 119.01(16)
C17 C18 Cl5 118.19(15)
C20 C19 C18 118.63(19)
C21 C20 C19 120.74(19)
C21 C20 Cl6 119.39(16)
C19 C20 Cl6 119.84(16)
C20 C21 C16 120.26(19)
C22' O4 C25' 114.5(10)
C22' O4 C25 103.3(7)
C25' O4 C22 118.3(6)
C25 O4 C22 109.1(2)
C22' O4 Al1 118.9(12)
C25' O4 Al1 118.5(7)
C25 O4 Al1 120.49(16)
C22 O4 Al1 119.8(2)
O4 C22 C23 105.4(3)
C22 C23 C24 102.9(2)
C25 C24 C23 102.6(2)
O4 C25 C24 105.0(2)
O4 C22' C23' 99.4(11)
C24' C23' C22' 110.6(14)
C23' C24' C25' 99.8(11)
O4 C25' C24' 105.7(10)

loop_
_geom_bond_atom_site_label_1
_geom_bond_atom_site_label_2
_geom_bond_distance
Al1 O2 1.7527(15)
Al1 O1 1.7604(14)
Al1 O3 1.7689(15)
Al1 O4 1.9216(15)
Al1 N1 2.0715(17)
N1 C8 1.490(2)
N1 C15 1.490(2)
N1 C1 1.491(2)
O1 C3 1.328(2)
O2 C10 1.328(2)
O3 C17 1.328(2)
Cl1 C4 1.740(2)
Cl2 C6 1.738(2)
Cl3 C11 1.733(2)
Cl4 C13 1.739(2)
Cl5 C18 1.736(2)
Cl6 C20 1.742(2)
C1 C2 1.506(3)
C2 C7 1.385(3)
C2 C3 1.405(3)
C3 C4 1.398(3)
C4 C5 1.379(3)
C5 C6 1.384(3)
C6 C7 1.379(3)
C8 C9 1.499(3)
C9 C14 1.386(3)
C9 C10 1.405(3)
C10 C11 1.399(3)
C11 C12 1.383(3)
C12 C13 1.377(3)
C13 C14 1.378(3)
C15 C16 1.497(3)
C16 C21 1.390(3)
C16 C17 1.405(3)
C17 C18 1.398(3)
C18 C19 1.381(3)
C19 C20 1.381(3)
C20 C21 1.381(3)
O4 C22' 1.451(10)
O4 C25' 1.458(10)
O4 C25 1.464(3)
O4 C22 1.476(3)
C22 C23 1.507(4)
C23 C24 1.521(4)
C24 C25 1.514(4)
C22' C23' 1.517(10)
C23' C24' 1.513(10)
C24' C25' 1.515(10)

loop_
_geom_torsion_atom_site_label_1
_geom_torsion_atom_site_label_2
_geom_torsion_atom_site_label_3
_geom_torsion_atom_site_label_4
_geom_torsion
O2 Al1 N1 C8 -40.92(12)
O1 Al1 N1 C8 80.08(12)
O3 Al1 N1 C8 -158.02(12)
O2 Al1 N1 C15 78.69(12)
O1 Al1 N1 C15 -160.31(12)
O3 Al1 N1 C15 -38.41(12)
O2 Al1 N1 C1 -160.61(13)
O1 Al1 N1 C1 -39.60(13)
O3 Al1 N1 C1 82.30(13)
O2 Al1 O1 C3 94.37(19)
O3 Al1 O1 C3 -90.81(19)
O4 Al1 O1 C3 -177.83(18)
N1 Al1 O1 C3 1.46(19)
O1 Al1 O2 C10 -91.16(18)
O3 Al1 O2 C10 93.78(18)
O4 Al1 O2 C10 -177.72(18)
N1 Al1 O2 C10 1.15(18)
O2 Al1 O3 C17 -94.18(18)
O1 Al1 O3 C17 90.81(18)
O4 Al1 O3 C17 176.95(17)
N1 Al1 O3 C17 -1.18(18)
C15 N1 C1 C2 -175.92(16)
Al1 N1 C1 C2 62.55(18)
N1 C1 C2 C7 137.82(18)
N1 C1 C2 C3 -44.2(2)
Al1 O1 C3 C4 -161.49(15)
Al1 O1 C3 C2 18.4(3)
C7 C2 C3 O1 179.09(18)
C1 C2 C3 O1 1.1(3)
C7 C2 C3 C4 -1.0(3)
C1 C2 C3 C4 -178.94(18)
O1 C3 C4 C5 179.93(18)
C2 C3 C4 C5 0.0(3)
O1 C3 C4 Cl1 -1.4(3)
C2 C3 C4 Cl1 178.70(15)
C3 C4 C5 C6 1.2(3)
Cl1 C4 C5 C6 -177.46(15)
C4 C5 C6 C7 -1.5(3)
C4 C5 C6 Cl2 178.23(15)
C5 C6 C7 C2 0.6(3)
Cl2 C6 C7 C2 -179.16(15)
C3 C2 C7 C6 0.7(3)
C1 C2 C7 C6 178.64(18)
C15 N1 C8 C9 -54.7(2)
C1 N1 C8 C9 -173.26(16)
Al1 N1 C8 C9 65.47(17)
N1 C8 C9 C14 133.11(19)
N1 C8 C9 C10 -47.6(2)
Al1 O2 C10 C11 -160.56(15)
Al1 O2 C10 C9 19.7(3)
C14 C9 C10 O2 -179.38(18)
C8 C9 C10 O2 1.3(3)
C14 C9 C10 C11 0.9(3)
C8 C9 C10 C11 -178.46(18)
O2 C10 C11 C12 -179.25(18)
C9 C10 C11 C12 0.5(3)
O2 C10 C11 Cl3 0.9(3)
C9 C10 C11 Cl3 -179.38(15)
C10 C11 C12 C13 -1.8(3)
Cl3 C11 C12 C13 178.08(15)
C11 C12 C13 C14 1.8(3)
C11 C12 C13 Cl4 -177.20(15)
C12 C13 C14 C9 -0.4(3)
Cl4 C13 C14 C9 178.53(15)
C10 C9 C14 C13 -0.9(3)
C8 C9 C14 C13 178.42(18)
C8 N1 C15 C16 -176.57(16)
C1 N1 C15 C16 -58.0(2)
Al1 N1 C15 C16 64.18(18)
N1 C15 C16 C21 132.25(19)
N1 C15 C16 C17 -48.1(2)
Al1 O3 C17 C18 -159.37(14)
Al1 O3 C17 C16 20.0(3)
C21 C16 C17 O3 -177.22(17)
C15 C16 C17 O3 3.2(3)
C21 C16 C17 C18 2.1(3)
C15 C16 C17 C18 -177.48(17)
O3 C17 C18 C19 177.27(18)
C16 C17 C18 C19 -2.1(3)
O3 C17 C18 Cl5 -0.1(2)
C16 C17 C18 Cl5 -179.44(14)
C17 C18 C19 C20 0.3(3)
Cl5 C18 C19 C20 177.66(15)
C18 C19 C20 C21 1.4(3)
C18 C19 C20 Cl6 -176.49(15)
C19 C20 C21 C16 -1.4(3)
Cl6 C20 C21 C16 176.56(15)
C17 C16 C21 C20 -0.5(3)
C15 C16 C21 C20 179.13(18)
O2 Al1 O4 C22' 178.3(14)
O1 Al1 O4 C22' 57.3(14)
O3 Al1 O4 C22' -64.6(14)
O2 Al1 O4 C25' -34.7(11)
O1 Al1 O4 C25' -155.7(11)
O3 Al1 O4 C25' 82.3(11)
O2 Al1 O4 C25 -52.67(17)
O1 Al1 O4 C25 -173.68(17)
O3 Al1 O4 C25 64.36(16)
O2 Al1 O4 C22 166.6(2)
O1 Al1 O4 C22 45.6(2)
O3 Al1 O4 C22 -76.4(2)
C25' O4 C22 C23 -4.2(12)
C25 O4 C22 C23 9.8(4)
Al1 O4 C22 C23 154.6(2)
O4 C22 C23 C24 -30.1(4)
C22 C23 C24 C25 38.6(3)
C22' O4 C25 C24 5.8(16)
C22 O4 C25 C24 14.7(3)
Al1 O4 C25 C24 -129.8(2)
C23 C24 C25 O4 -32.9(3)
C22 O4 C22' C23' -121(8)
Al1 O4 C22' C23' 141.4(13)
C22 O4 C25' C24' -2.2(19)
Al1 O4 C25' C24' -161.2(10)
C23' C24' C25' O4 26.1(18)
